data_2206450
loop_
_publ_author_name
'Todd, Malcolm J.'
'Harrison, William T. A.'

_publ_section_title
;
 Propane-1,3-diaminium hydrogenarsenate monohydrate
;
_journal_issue 8
_journal_name_full 'Acta Crystallographica Section E'
_journal_page_first m1459
_journal_page_last m1461
_journal_paper_doi 10.1107/S1600536805020702
_journal_volume 61
_journal_year 2005
_chemical_formula_iupac '(C3 H12 N2) [H As O4], H2 O'
_chemical_formula_moiety 'C3 H12 N2 2+, As H O4 2-, H2 O'
_chemical_formula_sum 'C3 H15 As N2 O5'
_chemical_formula_weight 234.09
_chemical_name_systematic
;
Propane-1,3-diaminium hydrogenarsenate monohydrate
;
_space_group_IT_number 14
_symmetry_cell_setting monoclinic
_symmetry_space_group_name_Hall '-P 2ybc'
_symmetry_space_group_name_H-M 'P 1 21/c 1'
_atom_sites_solution_hydrogens 'difmap (O-H) and geom (others)'
_atom_sites_solution_primary direct
_atom_sites_solution_secondary difmap
_audit_creation_method SHELXL-97
_cell_angle_alpha 90.00
_cell_angle_beta 113.253(2)
_cell_angle_gamma 90.00
_cell_formula_units_Z 4
_cell_length_a 7.1327(2)
_cell_length_b 16.8046(6)
_cell_length_c 7.9402(2)
_cell_measurement_reflns_used 2043
_cell_measurement_temperature 120(2)
_cell_measurement_theta_max 27.48
_cell_measurement_theta_min 2.91
_cell_volume 874.42(5)
_computing_cell_refinement 'SCALEPACK (Otwinowski & Minor, 1997)'
_computing_data_collection 'COLLECT (Nonius, 1998)'
_computing_data_reduction
;
SCALEPACK, DENZO (Otwinowski & Minor, 1997) and SORTAV (Blessing,
1995)
;
_computing_molecular_graphics 'ORTEP-3 (Farrugia, 1997)'
_computing_publication_material SHELXL97
_computing_structure_refinement 'SHELXL97 (Sheldrick, 1997)'
_computing_structure_solution 'SHELXS97 (Sheldrick, 1997)'
_diffrn_ambient_temperature 120(2)
_diffrn_measured_fraction_theta_full 0.997
_diffrn_measured_fraction_theta_max 0.997
_diffrn_measurement_device_type 'Nonius KappaCCD'
_diffrn_measurement_method '\w and \f'
_diffrn_radiation_monochromator graphite
_diffrn_radiation_source 'fine-focus sealed tube'
_diffrn_radiation_type MoK\a
_diffrn_radiation_wavelength 0.71073
_diffrn_reflns_av_R_equivalents 0.0364
_diffrn_reflns_av_sigmaI/netI 0.0289
_diffrn_reflns_limit_h_max 8
_diffrn_reflns_limit_h_min -9
_diffrn_reflns_limit_k_max 21
_diffrn_reflns_limit_k_min -20
_diffrn_reflns_limit_l_max 10
_diffrn_reflns_limit_l_min -10
_diffrn_reflns_number 11562
_diffrn_reflns_theta_full 27.49
_diffrn_reflns_theta_max 27.49
_diffrn_reflns_theta_min 3.04
_diffrn_standards_decay_% 0
_exptl_absorpt_coefficient_mu 3.873
_exptl_absorpt_correction_T_max 0.892
_exptl_absorpt_correction_T_min 0.370
_exptl_absorpt_correction_type multi-scan
_exptl_absorpt_process_details '(SADABS; Bruker, 1999)'
_exptl_crystal_colour colourless
_exptl_crystal_density_diffrn 1.778
_exptl_crystal_density_method 'not measured'
_exptl_crystal_description plate
_exptl_crystal_F_000 480
_exptl_crystal_size_max 0.32
_exptl_crystal_size_mid 0.24
_exptl_crystal_size_min 0.03
_refine_diff_density_max 0.488
_refine_diff_density_min -0.531
_refine_ls_extinction_coef 0.0032(6)
_refine_ls_extinction_expression Fc^*^=kFc[1+0.001xFc^2^\l^3^/sin(2\q)]^-1/4^
_refine_ls_extinction_method SHELXL97
_refine_ls_goodness_of_fit_ref 1.052
_refine_ls_hydrogen_treatment constr
_refine_ls_matrix_type full
_refine_ls_number_parameters 103
_refine_ls_number_reflns 2002
_refine_ls_number_restraints 0
_refine_ls_restrained_S_all 1.052
_refine_ls_R_factor_all 0.0273
_refine_ls_R_factor_gt 0.0223
_refine_ls_shift/su_max 0.001
_refine_ls_shift/su_mean 0.000
_refine_ls_structure_factor_coef Fsqd
_refine_ls_weighting_details 'w = 1/[\s^2^(Fo^2^)+(0.0218P)^2^+0.7899P] where P = (Fo^2^+2Fc^2^)/3'
_refine_ls_weighting_scheme calc
_refine_ls_wR_factor_gt 0.0534
_refine_ls_wR_factor_ref 0.0552
_reflns_number_gt 1804
_reflns_number_total 2002
_reflns_threshold_expression I>2\s(I)
_cod_data_source_file hk6019.cif
_cod_data_source_block I
_cod_original_sg_symbol_H-M 'P 21/c'
_cod_database_code 2206450
_cod_database_fobs_code 2206450

loop_
_symmetry_equiv_pos_as_xyz
'x, y, z'
'-x, y+1/2, -z+1/2'
'-x, -y, -z'
'x, -y-1/2, z-1/2'

loop_
_atom_site_label
_atom_site_fract_x
_atom_site_fract_y
_atom_site_fract_z
_atom_site_U_iso_or_equiv
_atom_site_adp_type
_atom_site_calc_flag
_atom_site_refinement_flags
_atom_site_occupancy
_atom_site_type_symbol
As1 0.33625(3) 0.169777(11) 0.40666(2) 0.00857(9) Uani d . 1 As
O1 0.2831(2) 0.08464(8) 0.48468(19) 0.0146(3) Uani d . 1 O
O2 0.1852(2) 0.24466(8) 0.41487(19) 0.0128(3) Uani d . 1 O
O3 0.5862(2) 0.19099(9) 0.51186(19) 0.0128(3) Uani d . 1 O
O4 0.2905(2) 0.15016(8) 0.17988(18) 0.0147(3) Uani d . 1 O
O5 0.1693(2) 0.09842(9) 0.7709(2) 0.0209(3) Uani d . 1 O
N1 0.7723(3) 0.44871(10) 0.2130(2) 0.0125(3) Uani d . 1 N
N2 0.7725(3) 0.30904(10) 0.7604(2) 0.0108(3) Uani d . 1 N
C1 0.7251(3) 0.45673(12) 0.3780(3) 0.0128(4) Uani d . 1 C
C2 0.7718(3) 0.37949(12) 0.4861(3) 0.0140(4) Uani d . 1 C
C3 0.7418(3) 0.38739(12) 0.6644(3) 0.0136(4) Uani d . 1 C
H1 0.2575 0.1935 0.1001 0.018 Uiso d R 1 H
H2 0.7457 0.4955 0.1504 0.015 Uiso calc R 1 H
H3 0.6938 0.4095 0.1398 0.015 Uiso calc R 1 H
H4 0.9065 0.4361 0.2476 0.015 Uiso calc R 1 H
H5 0.5792 0.4703 0.3407 0.015 Uiso calc R 1 H
H6 0.8075 0.5004 0.4562 0.015 Uiso calc R 1 H
H7 0.9146 0.3637 0.5135 0.017 Uiso calc R 1 H
H8 0.6814 0.3370 0.4107 0.017 Uiso calc R 1 H
H9 0.8402 0.4266 0.7447 0.016 Uiso calc R 1 H
H10 0.6023 0.4071 0.6384 0.016 Uiso calc R 1 H
H11 0.7252 0.3118 0.8512 0.013 Uiso calc R 1 H
H12 0.9079 0.2969 0.8097 0.013 Uiso calc R 1 H
H13 0.7033 0.2706 0.6788 0.013 Uiso calc R 1 H
H14 0.2035 0.0940 0.6706 0.025 Uiso d R 1 H
H15 0.1674 0.1492 0.8009 0.025 Uiso d R 1 H

loop_
_atom_site_aniso_label
_atom_site_aniso_U_11
_atom_site_aniso_U_22
_atom_site_aniso_U_33
_atom_site_aniso_U_12
_atom_site_aniso_U_13
_atom_site_aniso_U_23
As1 0.00955(13) 0.00763(13) 0.00873(12) -0.00002(7) 0.00380(9) -0.00067(7)
O1 0.0223(8) 0.0088(7) 0.0165(7) -0.0030(6) 0.0117(6) -0.0006(6)
O2 0.0129(7) 0.0109(7) 0.0148(7) 0.0027(6) 0.0057(6) -0.0021(5)
O3 0.0095(7) 0.0155(7) 0.0127(7) -0.0013(6) 0.0039(6) -0.0021(6)
O4 0.0223(8) 0.0119(7) 0.0089(7) 0.0029(6) 0.0052(6) -0.0001(6)
O5 0.0312(9) 0.0169(8) 0.0229(8) -0.0060(7) 0.0195(7) -0.0049(6)
N1 0.0148(8) 0.0095(8) 0.0116(8) -0.0023(7) 0.0034(7) 0.0008(6)
N2 0.0112(8) 0.0119(8) 0.0105(8) -0.0013(7) 0.0055(7) 0.0005(7)
C1 0.0143(10) 0.0107(10) 0.0139(10) 0.0005(8) 0.0061(8) 0.0001(8)
C2 0.0170(10) 0.0114(10) 0.0157(10) 0.0038(8) 0.0086(9) 0.0018(8)
C3 0.0172(10) 0.0095(10) 0.0160(10) -0.0001(8) 0.0086(9) 0.0017(8)

loop_
_atom_type_symbol
_atom_type_description
_atom_type_scat_dispersion_real
_atom_type_scat_dispersion_imag
_atom_type_scat_source
C C 0.0033 0.0016 'International Tables Vol C Tables 4.2.6.8 and 6.1.1.4'
H H 0.0000 0.0000 'International Tables Vol C Tables 4.2.6.8 and 6.1.1.4'
N N 0.0061 0.0033 'International Tables Vol C Tables 4.2.6.8 and 6.1.1.4'
O O 0.0106 0.0060 'International Tables Vol C Tables 4.2.6.8 and 6.1.1.4'
As As 0.0499 2.0058 'International Tables Vol C Tables 4.2.6.8 and 6.1.1.4'

loop_
_geom_angle_atom_site_label_1
_geom_angle_atom_site_label_2
_geom_angle_atom_site_label_3
_geom_angle
O1 As1 O2 112.81(7)
O1 As1 O3 110.52(7)
O2 As1 O3 113.18(7)
O1 As1 O4 104.30(7)
O2 As1 O4 108.90(7)
O3 As1 O4 106.54(7)
As1 O4 H1 116.9
C1 N1 H2 109.5
C1 N1 H3 109.5
H2 N1 H3 109.5
C1 N1 H4 109.5
H2 N1 H4 109.5
H3 N1 H4 109.5
N1 C1 C2 110.27(16)
N1 C1 H5 109.6
C2 C1 H5 109.6
N1 C1 H6 109.6
C2 C1 H6 109.6
H5 C1 H6 108.1
C1 C2 C3 111.85(16)
C1 C2 H7 109.2
C3 C2 H7 109.2
C1 C2 H8 109.2
C3 C2 H8 109.2
H7 C2 H8 107.9
N2 C3 C2 110.64(16)
N2 C3 H9 109.5
C2 C3 H9 109.5
N2 C3 H10 109.5
C2 C3 H10 109.5
H9 C3 H10 108.1
C3 N2 H11 109.5
C3 N2 H12 109.5
H11 N2 H12 109.5
C3 N2 H13 109.5
H11 N2 H13 109.5
H12 N2 H13 109.5
H14 O5 H15 110.2

loop_
_geom_bond_atom_site_label_1
_geom_bond_atom_site_label_2
_geom_bond_distance
_geom_bond_publ_flag
As1 O1 1.6612(14) y
As1 O2 1.6746(13) y
As1 O3 1.6814(14) y
As1 O4 1.7302(13) y
O4 H1 0.9323 ?
N1 C1 1.482(2) ?
N1 H2 0.9100 ?
N1 H3 0.9100 ?
N1 H4 0.9100 ?
C1 C2 1.519(3) ?
C1 H5 0.9900 ?
C1 H6 0.9900 ?
C2 C3 1.518(3) ?
C2 H7 0.9900 ?
C2 H8 0.9900 ?
C3 N2 1.493(2) ?
C3 H9 0.9900 ?
C3 H10 0.9900 ?
N2 H11 0.9100 ?
N2 H12 0.9100 ?
N2 H13 0.9100 ?
O5 H14 0.9237 ?
O5 H15 0.8880 ?

loop_
_geom_hbond_atom_site_label_D
_geom_hbond_atom_site_label_H
_geom_hbond_atom_site_label_A
_geom_hbond_site_symmetry_A
_geom_hbond_distance_DH
_geom_hbond_distance_HA
_geom_hbond_distance_DA
_geom_hbond_angle_DHA
O4 H1 O2 4_565 0.93 1.71 2.6207(19) 166
O5 H14 O1 . 0.92 1.79 2.709(2) 177
O5 H15 O2 4_566 0.89 1.98 2.858(2) 169
N1 H2 O1 2_655 0.91 1.81 2.711(2) 173
N1 H3 O3 4_565 0.91 1.96 2.855(2) 166
N1 H4 O5 4_665 0.91 1.90 2.798(2) 168
N2 H11 O3 4_566 0.91 1.90 2.802(2) 170
N2 H12 O2 4_666 0.91 1.95 2.851(2) 172
N2 H13 O3 . 0.91 1.84 2.743(2) 175

loop_
_geom_torsion_atom_site_label_1
_geom_torsion_atom_site_label_2
_geom_torsion_atom_site_label_3
_geom_torsion_atom_site_label_4
_geom_torsion
_geom_torsion_publ_flag
N1 C1 C2 C3 175.33(16) y
C1 C2 C3 N2 175.49(16) y

loop_
_cod_related_entry_id
_cod_related_entry_database
_cod_related_entry_code
1 ChemSpider 30654833
